data_7132664
loop_
_publ_author_name
'Mine, Kosuke'
'Arae, Sachie'
'Murakawa, Hiroshi'
'Tsuchiizu, Masahisa'
'Hanasaki, Noriaki'
'Matsuda, Masaki'

_publ_section_title
;
 Diamond lattice in single-component molecular crystals comprising
 tetrabenzoporphyrin neutral radicals.
;
_journal_issue 22
_journal_name_full 'Chemical communications (Cambridge, England)'
_journal_page_first 3019
_journal_page_last 3022
_journal_paper_doi 10.1039/d3cc05948k
_journal_volume 60
_journal_year 2024
_chemical_formula_moiety 'C38 H20 Co N6'
_chemical_formula_sum 'C38 H20 Co N6'
_chemical_formula_weight 619.53
_space_group_crystal_system tetragonal
_space_group_IT_number 88
_space_group_name_Hall '-I 4ad'
_space_group_name_H-M_alt 'I 41/a :2'
_atom_sites_solution_hydrogens geom
_atom_sites_solution_primary dual
_audit_creation_date 2023-08-03
_audit_creation_method
;
Olex2 1.5
(compiled 2022.04.07 svn.rca3783a0 for OlexSys, GUI svn.r6498)
;
_audit_update_record
;
2023-11-30 deposited with the CCDC.	2024-01-22 downloaded from the CCDC.
;
_cell_angle_alpha 90
_cell_angle_beta 90
_cell_angle_gamma 90
_cell_formula_units_Z 4
_cell_length_a 13.6416(3)
_cell_length_b 13.6416(3)
_cell_length_c 14.5402(6)
_cell_measurement_reflns_used 4041
_cell_measurement_temperature 293(2)
_cell_measurement_theta_max 28.0130
_cell_measurement_theta_min 2.9810
_cell_volume 2705.83(14)
_computing_cell_refinement 'CrysAlisPro 1.171.40.53 (Rigaku OD, 2019)'
_computing_data_collection 'CrysAlisPro 1.171.40.53 (Rigaku OD, 2019)'
_computing_data_reduction 'CrysAlisPro 1.171.40.53 (Rigaku OD, 2019)'
_computing_molecular_graphics 'Olex2 1.5 (Dolomanov et al., 2009)'
_computing_publication_material 'Olex2 1.5 (Dolomanov et al., 2009)'
_computing_structure_refinement 'SHELXL 2018/3 (Sheldrick, 2015)'
_computing_structure_solution 'SHELXT 2018/2 (Sheldrick, 2018)'
_diffrn_ambient_temperature 293(2)
_diffrn_detector 'CCD plate'
_diffrn_detector_area_resol_mean 10.0000
_diffrn_detector_type HyPix3000
_diffrn_measured_fraction_theta_full 1.000
_diffrn_measured_fraction_theta_max 0.960
_diffrn_measurement_details
;
List of Runs (angles in degrees, time in seconds):

  # Type    Start    End  Width  t~exp~   \w     \q     \k     \f   Frames
#--------------------------------------------------------------------------
  1  \w    -12.00  41.00   0.50   25.45    --   12.27 -97.00-141.00  106
  2  \w    -40.00  13.00   0.50   25.45    --  -12.43  97.00 -33.00  106
  3  \w     -9.00  41.00   0.50   25.45    --   12.27  77.00 -30.00  100
  4  \w     -4.00  41.00   0.50   25.45    --  -12.43  77.00-150.00   90
  5  \w    -59.00 -24.00   0.50   25.45    --  -12.43 125.00  90.00   70
;
_diffrn_measurement_device 'four-circle diffractometer'
_diffrn_measurement_device_type 'SuperNova, Single source at offset/far, HyPix3000'
_diffrn_measurement_method '\w scans'
_diffrn_orient_matrix_type 'CrysAlisPro convention (1999,Acta A55,543-557)'
_diffrn_orient_matrix_UB_11 0.0218902000
_diffrn_orient_matrix_UB_12 0.0020675000
_diffrn_orient_matrix_UB_13 -0.0442076000
_diffrn_orient_matrix_UB_21 0.0169139000
_diffrn_orient_matrix_UB_22 -0.0488359000
_diffrn_orient_matrix_UB_23 0.0053716000
_diffrn_orient_matrix_UB_31 -0.0440159000
_diffrn_orient_matrix_UB_32 -0.0177406000
_diffrn_orient_matrix_UB_33 -0.0199215000
_diffrn_radiation_monochromator mirror
_diffrn_radiation_probe x-ray
_diffrn_radiation_type 'Mo K\a'
_diffrn_radiation_wavelength 0.71073
_diffrn_reflns_av_R_equivalents 0.0182
_diffrn_reflns_av_unetI/netI 0.0209
_diffrn_reflns_Laue_measured_fraction_full 1.000
_diffrn_reflns_Laue_measured_fraction_max 0.960
_diffrn_reflns_limit_h_max 17
_diffrn_reflns_limit_h_min -17
_diffrn_reflns_limit_k_max 15
_diffrn_reflns_limit_k_min -16
_diffrn_reflns_limit_l_max 16
_diffrn_reflns_limit_l_min -18
_diffrn_reflns_number 5709
_diffrn_reflns_point_group_measured_fraction_full 1.000
_diffrn_reflns_point_group_measured_fraction_max 0.960
_diffrn_reflns_theta_full 25.242
_diffrn_reflns_theta_max 28.051
_diffrn_reflns_theta_min 2.047
_diffrn_source 'micro-focus sealed X-ray tube'
_diffrn_source_type 'SuperNova (Mo) X-ray Source'
_exptl_absorpt_coefficient_mu 0.677
_exptl_absorpt_correction_T_max 1.00000
_exptl_absorpt_correction_T_min 0.63757
_exptl_absorpt_correction_type multi-scan
_exptl_absorpt_process_details
;
CrysAlisPro 1.171.40.53 (Rigaku Oxford Diffraction, 2019)
Empirical absorption correction using spherical harmonics,
 implemented in SCALE3 ABSPACK scaling algorithm.
;
_exptl_crystal_colour black
_exptl_crystal_density_diffrn 1.521
_exptl_crystal_description prism
_exptl_crystal_F_000 1268
_exptl_crystal_size_max 0.45
_exptl_crystal_size_mid 0.3
_exptl_crystal_size_min 0.3
_refine_diff_density_max 0.395
_refine_diff_density_min -0.277
_refine_diff_density_rms 0.054
_refine_ls_extinction_method none
_refine_ls_goodness_of_fit_ref 1.107
_refine_ls_hydrogen_treatment constr
_refine_ls_matrix_type full
_refine_ls_number_parameters 103
_refine_ls_number_reflns 1574
_refine_ls_number_restraints 0
_refine_ls_restrained_S_all 1.107
_refine_ls_R_factor_all 0.0444
_refine_ls_R_factor_gt 0.0357
_refine_ls_shift/su_max 0.000
_refine_ls_shift/su_mean 0.000
_refine_ls_structure_factor_coef Fsqd
_refine_ls_weighting_details 'w=1/[\s^2^(Fo^2^)+(0.0461P)^2^+1.9569P] where P=(Fo^2^+2Fc^2^)/3'
_refine_ls_weighting_scheme calc
_refine_ls_wR_factor_gt 0.0957
_refine_ls_wR_factor_ref 0.1010
_reflns_Friedel_coverage 0.000
_reflns_number_gt 1334
_reflns_number_total 1574
_reflns_threshold_expression 'I > 2\s(I)'
_cod_data_source_file d3cc05948k2.cif
_cod_data_source_block CotbpCN2
_cod_depositor_comments 'Adding full bibliography for 7132664--7132666.cif.'
_cod_original_cell_volume 2705.83(16)
_cod_original_sg_symbol_H-M 'I 41/a'
_cod_database_code 7132664
_shelx_shelxl_version_number 2018/3
_chemical_oxdiff_formula C38H20N6Co
_shelx_space_group_comment
;
The symmetry employed for this shelxl refinement is uniquely defined
by the following loop, which should always be used as a source of
symmetry information in preference to the above space-group names.
They are only intended as comments.
;
_olex2_refinement_description
;
1. Fixed Uiso
 At 1.2 times of:
  All C(H) groups
2.a Aromatic/amide H refined with riding coordinates:
 C3(H3), C4(H4), C5(H5), C6(H6), C9(H9)
;
_olex2_submission_special_instructions 'No special instructions were received'
_oxdiff_exptl_absorpt_empirical_details
;
Empirical correction (ABSPACK) includes:
- Absorption correction using spherical harmonics
- Frame scaling
;
_oxdiff_exptl_absorpt_empirical_full_max 1.301
_oxdiff_exptl_absorpt_empirical_full_min 0.802

loop_
_space_group_symop_operation_xyz
'x, y, z'
'-x+1/2, -y, z+1/2'
'-y+3/4, x+1/4, z+1/4'
'y+3/4, -x+3/4, z+3/4'
'x+1/2, y+1/2, z+1/2'
'-x+1, -y+1/2, z+1'
'-y+5/4, x+3/4, z+3/4'
'y+5/4, -x+5/4, z+5/4'
'-x, -y, -z'
'x-1/2, y, -z-1/2'
'y-3/4, -x-1/4, -z-1/4'
'-y-3/4, x-3/4, -z-3/4'
'-x+1/2, -y+1/2, -z+1/2'
'x, y+1/2, -z'
'y-1/4, -x+1/4, -z+1/4'
'-y-1/4, x-1/4, -z-1/4'

loop_
_atom_site_label
_atom_site_type_symbol
_atom_site_fract_x
_atom_site_fract_y
_atom_site_fract_z
_atom_site_U_iso_or_equiv
_atom_site_adp_type
_atom_site_occupancy
_atom_site_site_symmetry_order
_atom_site_calc_flag
_atom_site_refinement_flags_posn
_atom_site_refinement_flags_adp
_atom_site_refinement_flags_occupancy
_atom_site_disorder_assembly
_atom_site_disorder_group
Co1 Co 1.000000 0.250000 0.625000 0.03227(18) Uani 1 4 d S T P . .
N1 N 1.09976(11) 0.35703(11) 0.62952(11) 0.0340(4) Uani 1 1 d . . . . .
N2 N 1.000000 0.250000 0.4145(2) 0.0484(6) Uani 1 2 d S T P . .
C1 C 1.08121(14) 0.45563(13) 0.63343(13) 0.0351(4) Uani 1 1 d . . . . .
C2 C 0.74040(14) 0.42176(14) 0.60114(14) 0.0357(4) Uani 1 1 d . . . . .
C3 C 0.64161(14) 0.44140(15) 0.58983(16) 0.0438(5) Uani 1 1 d . . . . .
H3 H 0.595022 0.391687 0.592211 0.053 Uiso 1 1 calc R U . . .
C4 C 0.61492(15) 0.53781(15) 0.57484(16) 0.0455(5) Uani 1 1 d . . . . .
H4 H 0.549149 0.553126 0.566098 0.055 Uiso 1 1 calc R U . . .
C5 C 0.68389(15) 0.61192(15) 0.57257(15) 0.0437(5) Uani 1 1 d . . . . .
H5 H 0.663486 0.676082 0.562518 0.052 Uiso 1 1 calc R U . . .
C6 C 0.78261(14) 0.59286(14) 0.58492(15) 0.0401(5) Uani 1 1 d . . . . .
H6 H 0.828822 0.642977 0.584202 0.048 Uiso 1 1 calc R U . . .
C7 C 0.80984(14) 0.49615(14) 0.59838(13) 0.0348(4) Uani 1 1 d . . . . .
C8 C 0.90435(14) 0.44919(14) 0.61221(13) 0.0352(4) Uani 1 1 d . . . . .
C9 C 0.99141(14) 0.49904(14) 0.62132(14) 0.0395(5) Uani 1 1 d . . . . .
H9 H 0.989266 0.567143 0.619097 0.047 Uiso 1 1 calc R U . . .
C10 C 1.000000 0.250000 0.4927(2) 0.0358(6) Uani 1 2 d S T P . .

loop_
_atom_site_aniso_label
_atom_site_aniso_U_11
_atom_site_aniso_U_22
_atom_site_aniso_U_33
_atom_site_aniso_U_23
_atom_site_aniso_U_13
_atom_site_aniso_U_12
Co1 0.02366(19) 0.02366(19) 0.0495(3) 0.000 0.000 0.000
N1 0.0261(7) 0.0262(7) 0.0497(9) -0.0005(6) 0.0005(6) 0.0002(6)
N2 0.0472(15) 0.0382(14) 0.0599(17) 0.000 0.000 0.0044(11)
C1 0.0304(9) 0.0261(9) 0.0487(11) 0.0005(7) 0.0005(8) -0.0028(7)
C2 0.0312(9) 0.0302(9) 0.0456(11) -0.0001(8) 0.0016(8) 0.0022(7)
C3 0.0301(10) 0.0382(11) 0.0631(13) 0.0015(10) -0.0001(9) 0.0008(8)
C4 0.0319(10) 0.0446(12) 0.0599(13) 0.0010(10) -0.0026(9) 0.0093(9)
C5 0.0422(11) 0.0339(10) 0.0551(12) 0.0015(9) -0.0018(9) 0.0105(8)
C6 0.0366(10) 0.0293(10) 0.0543(12) 0.0014(8) 0.0009(9) 0.0022(8)
C7 0.0306(9) 0.0314(9) 0.0425(10) -0.0014(8) 0.0004(8) 0.0025(7)
C8 0.0306(9) 0.0264(9) 0.0484(11) -0.0015(8) 0.0014(8) 0.0032(7)
C9 0.0328(10) 0.0235(9) 0.0624(13) 0.0008(8) -0.0019(9) 0.0005(7)
C10 0.0265(12) 0.0231(12) 0.0577(18) 0.000 0.000 -0.0002(9)

loop_
_atom_type_symbol
_atom_type_description
_atom_type_scat_dispersion_real
_atom_type_scat_dispersion_imag
_atom_type_scat_source
C C 0.0033 0.0016 'International Tables Vol C Tables 4.2.6.8 and 6.1.1.4'
H H 0.0000 0.0000 'International Tables Vol C Tables 4.2.6.8 and 6.1.1.4'
Co Co 0.3494 0.9721 'International Tables Vol C Tables 4.2.6.8 and 6.1.1.4'
N N 0.0061 0.0033 'International Tables Vol C Tables 4.2.6.8 and 6.1.1.4'

loop_
_geom_angle_atom_site_label_1
_geom_angle_atom_site_label_2
_geom_angle_atom_site_label_3
_geom_angle
_geom_angle_site_symmetry_1
_geom_angle_site_symmetry_3
_geom_angle_publ_flag
N1 Co1 N1 176.23(9) . 6_654 ?
N1 Co1 N1 176.23(9) 15_666 12_757 ?
N1 Co1 N1 90.062(3) . 12_757 ?
N1 Co1 N1 90.062(3) 6_654 15_666 ?
N1 Co1 N1 90.062(3) . 15_666 ?
N1 Co1 N1 90.062(3) 6_654 12_757 ?
C10 Co1 N1 91.88(4) 15_666 12_757 ?
C10 Co1 N1 91.88(4) 15_666 15_666 ?
C10 Co1 N1 91.88(4) . 6_654 ?
C10 Co1 N1 91.89(4) . . ?
C10 Co1 N1 88.12(4) . 15_666 ?
C10 Co1 N1 88.12(4) . 12_757 ?
C10 Co1 N1 88.12(4) 15_666 6_654 ?
C10 Co1 N1 88.11(4) 15_666 . ?
C10 Co1 C10 180.0 15_666 . ?
C1 N1 Co1 126.40(13) . . ?
C1 N1 C8 106.88(15) . 15_666 ?
C8 N1 Co1 126.47(13) 15_666 . ?
N1 C1 C2 110.26(17) . 15_666 ?
N1 C1 C9 125.69(17) . . ?
C9 C1 C2 124.00(17) . 15_666 ?
C3 C2 C1 132.48(18) . 12_757 ?
C3 C2 C7 121.29(18) . . ?
C7 C2 C1 106.23(16) . 12_757 ?
C2 C3 H3 121.3 . . ?
C4 C3 C2 117.35(19) . . ?
C4 C3 H3 121.3 . . ?
C3 C4 H4 119.3 . . ?
C5 C4 C3 121.39(19) . . ?
C5 C4 H4 119.3 . . ?
C4 C5 H5 119.3 . . ?
C4 C5 C6 121.49(19) . . ?
C6 C5 H5 119.3 . . ?
C5 C6 H6 121.3 . . ?
C5 C6 C7 117.30(18) . . ?
C7 C6 H6 121.3 . . ?
C2 C7 C8 106.19(16) . . ?
C6 C7 C2 121.16(17) . . ?
C6 C7 C8 132.65(18) . . ?
N1 C8 C7 110.36(17) 12_757 . ?
N1 C8 C9 125.38(17) 12_757 . ?
C9 C8 C7 124.15(18) . . ?
C1 C9 C8 124.75(18) . . ?
C1 C9 H9 117.6 . . ?
C8 C9 H9 117.6 . . ?
N2 C10 Co1 180.0 . . ?

loop_
_geom_bond_atom_site_label_1
_geom_bond_atom_site_label_2
_geom_bond_distance
_geom_bond_site_symmetry_2
_geom_bond_publ_flag
Co1 N1 1.9970(15) . ?
Co1 N1 1.9971(15) 12_757 ?
Co1 N1 1.9971(15) 15_666 ?
Co1 N1 1.9971(15) 6_654 ?
Co1 C10 1.924(3) 15_666 ?
Co1 C10 1.924(3) . ?
N1 C1 1.370(2) . ?
N1 C8 1.370(2) 15_666 ?
N2 C10 1.137(4) . ?
C1 C2 1.455(3) 15_666 ?
C1 C9 1.372(3) . ?
C2 C3 1.384(3) . ?
C2 C7 1.389(3) . ?
C3 H3 0.9300 . ?
C3 C4 1.382(3) . ?
C4 H4 0.9300 . ?
C4 C5 1.381(3) . ?
C5 H5 0.9300 . ?
C5 C6 1.383(3) . ?
C6 H6 0.9300 . ?
C6 C7 1.384(3) . ?
C7 C8 1.454(2) . ?
C8 C9 1.375(3) . ?
C9 H9 0.9300 . ?

loop_
_geom_torsion_atom_site_label_1
_geom_torsion_atom_site_label_2
_geom_torsion_atom_site_label_3
_geom_torsion_atom_site_label_4
_geom_torsion
_geom_torsion_site_symmetry_1
_geom_torsion_site_symmetry_2
_geom_torsion_site_symmetry_3
_geom_torsion_site_symmetry_4
_geom_torsion_publ_flag
Co1 N1 C1 C2 172.02(13) . . . 15_666 ?
Co1 N1 C1 C9 -10.3(3) . . . . ?
N1 C1 C9 C8 6.7(3) . . . . ?
N1 C8 C9 C1 5.0(3) 12_757 . . . ?
C1 C2 C3 C4 -179.1(2) 12_757 . . . ?
C1 C2 C7 C6 -179.75(18) 12_757 . . . ?
C1 C2 C7 C8 0.0(2) 12_757 . . . ?
C2 C1 C9 C8 -175.88(19) 15_666 . . . ?
C2 C3 C4 C5 -0.9(3) . . . . ?
C2 C7 C8 N1 1.6(2) . . . 12_757 ?
C2 C7 C8 C9 -174.63(19) . . . . ?
C3 C2 C7 C6 0.5(3) . . . . ?
C3 C2 C7 C8 -179.75(19) . . . . ?
C3 C4 C5 C6 0.2(3) . . . . ?
C4 C5 C6 C7 0.9(3) . . . . ?
C5 C6 C7 C2 -1.2(3) . . . . ?
C5 C6 C7 C8 179.1(2) . . . . ?
C6 C7 C8 N1 -178.7(2) . . . 12_757 ?
C6 C7 C8 C9 5.1(4) . . . . ?
C7 C2 C3 C4 0.6(3) . . . . ?
C7 C8 C9 C1 -179.29(19) . . . . ?
C8 N1 C1 C2 -2.6(2) 15_666 . . 15_666 ?
C8 N1 C1 C9 175.15(19) 15_666 . . . ?
